data_9012721
loop_
_publ_author_name
'Zhesheng, M.'
'Nicheng, S.'
'Zhizhong, P.'

_publ_section_title
;Crystal structure of a new phosphatic mineral-qingheiite Locality:
 Northwestern Qinghe County, Altay Prefecture, Uygur Autonomous Region,
 Xinjiang Note: changed P3(z) to match reported bond distances
;
_journal_name_full 'Scientia Sinica, Series B'
_journal_page_first 876
_journal_page_last 884
_journal_volume 26
_journal_year 1983
_chemical_compound_source 'Northwestern Qinghe County, Altay Prefecture, Uygur Autonomous Region, Xinjiang'
_chemical_formula_sum 'Al0.828 Ca0.156 Fe0.772 Mg2.254 Mn3.1 Na2.624 O24 P6'
_chemical_name_mineral Qingheiite
_space_group_IT_number 14
_symmetry_space_group_name_Hall '-P 2yn'
_symmetry_space_group_name_H-M 'P 1 21/n 1'
_cell_angle_alpha 90
_cell_angle_beta 114.45
_cell_angle_gamma 90
_cell_length_a 11.856
_cell_length_b 12.411
_cell_length_c 6.421
_cell_formula_units_Z 2
_cell_volume 860.088
_database_code_amcsd 0015444
_exptl_crystal_density_diffrn 3.579
_cod_original_formula_sum 'Na2.624 Mn3.1 Ca.156 Mg2.254 Al.828 Fe.772 P6 O24'
_cod_database_code 9012721

loop_
_space_group_symop_operation_xyz
x,y,z
1/2+x,1/2-y,1/2+z
1/2-x,1/2+y,1/2-z
-x,-y,-z

loop_
_atom_site_aniso_label
_atom_site_aniso_U_11
_atom_site_aniso_U_22
_atom_site_aniso_U_33
_atom_site_aniso_U_12
_atom_site_aniso_U_13
_atom_site_aniso_U_23
NaX1a 0.03364 0.00702 0.01991 0.00000 -0.01055 0.00000
MnX1b 0.01947 0.00546 0.01540 0.00000 -0.00415 0.00000
NaX2 0.01357 0.02575 0.02198 0.00000 0.00000 0.00000
CaX2 0.01357 0.02575 0.02198 0.00000 0.00000 0.00000
MnM1 0.00649 0.00702 0.01402 0.00000 0.00447 0.00110
MgM2a 0.00767 0.00780 0.01454 0.00068 0.00415 -0.00037
MnM2a 0.00767 0.00780 0.01454 0.00068 0.00415 -0.00037
AlM2b 0.00118 0.00546 0.00917 -0.00068 0.00128 -0.00037
Fe2+M2b 0.00118 0.00546 0.00917 -0.00068 0.00128 -0.00037
MgM2b 0.00118 0.00546 0.00917 -0.00068 0.00128 -0.00037
Fe3+M2b 0.00118 0.00546 0.00917 -0.00068 0.00128 -0.00037
P1 0.00472 0.00624 0.00883 -0.00068 0.00128 -0.00037
P2 0.00531 0.00468 0.00900 0.00068 0.00096 0.00000
P3 0.00531 0.00858 0.00917 -0.00068 0.00192 -0.00074
O1 0.01534 0.01483 0.02112 -0.00271 0.00479 0.00625
O2 0.00649 0.00936 0.01921 -0.00204 0.00352 -0.00037
O3 0.00885 0.01014 0.01869 -0.00136 0.00415 0.00184
O4 0.01121 0.00858 0.02008 -0.00136 0.00320 0.00000
O5 0.00944 0.01171 0.01367 -0.00068 0.00320 -0.00331
O6 0.00767 0.01327 0.01367 0.00068 0.00352 -0.00221
O7 0.00708 0.01405 0.02423 -0.00068 0.00735 -0.00184
O8 0.01003 0.00936 0.02008 0.00271 0.00256 -0.00294
O9 0.01239 0.01014 0.01540 -0.00068 0.00128 -0.00404
O10 0.01003 0.02419 0.00987 -0.00204 0.00192 0.00110
O11 0.01121 0.01092 0.01367 -0.00407 0.00192 -0.00184
O12 0.00944 0.01405 0.02614 -0.00068 0.00639 -0.00588

loop_
_atom_site_label
_atom_site_fract_x
_atom_site_fract_y
_atom_site_fract_z
_atom_site_occupancy
_atom_site_U_iso_or_equiv
NaX1a 0.49970 0.50310 0.00050 0.50000 0.00646
MnX1b 0.00000 0.00000 0.00000 1.00000 0.01570
NaX2 -0.00080 0.47730 0.75240 0.81200 0.02292
CaX2 -0.00080 0.47730 0.75240 0.07800 0.02292
MnM1 0.50020 0.26350 0.73840 1.00000 0.00899
MgM2a 0.22580 0.34880 0.13520 0.95000 0.00494
MnM2a 0.22580 0.34880 0.13520 0.05000 0.00494
AlM2b 0.28180 0.16430 0.86020 0.41400 0.00988
Fe2+M2b 0.28180 0.16430 0.86020 0.25500 0.00988
MgM2b 0.28180 0.16430 0.86020 0.17700 0.00988
Fe3+M2b 0.28180 0.16430 0.86020 0.13100 0.00988
P1 0.00600 0.21360 0.74240 1.00000 0.00697
P2 0.26340 0.11280 0.35790 1.00000 0.00684
P3 0.23600 0.39980 0.61900 1.00000 0.00785
O1 0.32510 0.00900 0.88540 1.00000 0.01824
O2 0.12280 0.09760 0.28600 1.00000 0.01153
O3 0.27930 0.18120 0.17270 1.00000 0.01279
O4 0.17110 0.50510 0.11480 1.00000 0.01444
O5 0.45310 0.21750 0.02240 1.00000 0.01229
O6 0.04550 0.28830 -0.04940 1.00000 0.01127
O7 0.37210 0.41230 0.65270 1.00000 0.01469
O8 0.41480 0.37030 0.26000 1.00000 0.01418
O9 0.32330 0.17180 0.59010 1.00000 0.01444
O10 0.23370 0.33140 0.81510 1.00000 0.01596
O11 0.16030 0.34360 0.39000 1.00000 0.01330
O12 0.10820 0.14480 0.72390 1.00000 0.01596

loop_
_cod_related_entry_id
_cod_related_entry_database
_cod_related_entry_code
1 AMCSD 0015444
